data_1548669
loop_
_publ_author_name
'El-Hiti, Gamal A.'
'Mohamed, Hanan A.'
'Abdel-Wahab, Bakr F.'
'Alotaibi, Mohammad Hayal'
'Hegazy, Amany S.'
'Kariuki, Benson M.'

_publ_section_title
;
 Ethyl
 (<i>Z</i>)-2-[2-(4-methylphenyl)hydrazin-1-ylidene]-3-oxo-3-(thiazol-2-ylamino)propanoate
;
_journal_coeditor_code HB4198
_journal_issue 1
_journal_name_full IUCrData
_journal_page_first x171852
_journal_paper_doi 10.1107/S2414314617018521
_journal_volume 3
_journal_year 2018
_chemical_formula_iupac 'C15 H16 N4 O3 S'
_chemical_formula_moiety 'C15 H16 N4 O3 S'
_chemical_formula_sum 'C15 H16 N4 O3 S'
_chemical_formula_weight 332.38
_chemical_name_systematic
'Ethyl (<i>Z</i>)-2-[2-(4-methylphenyl)hydrazin-1-ylidene]-3-oxo-3-(thiazol-2-ylamino)propanoate'
_space_group_crystal_system orthorhombic
_space_group_IT_number 19
_space_group_name_Hall 'P 2ac 2ab'
_space_group_name_H-M_alt 'P 21 21 21'
_symmetry_space_group_name_Hall 'P 2ac 2ab'
_symmetry_space_group_name_H-M 'P 21 21 21'
_atom_sites_solution_hydrogens geom
_audit_creation_method SHELXL-2013
_cell_angle_alpha 90
_cell_angle_beta 90
_cell_angle_gamma 90
_cell_formula_units_Z 4
_cell_length_a 5.6487(3)
_cell_length_b 16.7479(11)
_cell_length_c 16.9726(14)
_cell_measurement_reflns_used 1846
_cell_measurement_temperature 298(2)
_cell_measurement_theta_max 26.8230
_cell_measurement_theta_min 3.7780
_cell_volume 1605.67(19)
_computing_cell_refinement
;
CrysAlis PRO (Agilent, 2014)
;
_computing_data_collection
;
CrysAlis PRO (Agilent, 2014)
;
_computing_data_reduction
;
CrysAlis PRO (Agilent, 2014)
;
_computing_molecular_graphics
;
ORTEP-3 for Windows (Farrugia, 2012)
;
_computing_publication_material
;
WinGX (Farrugia, 2012) and <i>CHEMDRAW Ultra</i> (Cambridge Soft,
2001)
;
_computing_structure_refinement 'SHELXL2013 (Sheldrick, 20015)'
_computing_structure_solution
;
SHELXS2013 (Sheldrick, 2008)
;
_diffrn_ambient_temperature 298(2)
_diffrn_measured_fraction_theta_full 0.997
_diffrn_measured_fraction_theta_max 0.869
_diffrn_measurement_device_type 'Agilent SuperNova, Dual, Cu at zero, Atlas'
_diffrn_measurement_method '\w scans'
_diffrn_radiation_type MoK\a
_diffrn_radiation_wavelength 0.71073
_diffrn_reflns_av_R_equivalents 0.0218
_diffrn_reflns_limit_h_max 5
_diffrn_reflns_limit_h_min -7
_diffrn_reflns_limit_k_max 15
_diffrn_reflns_limit_k_min -23
_diffrn_reflns_limit_l_max 14
_diffrn_reflns_limit_l_min -22
_diffrn_reflns_number 5888
_diffrn_reflns_theta_full 25.242
_diffrn_reflns_theta_max 29.747
_diffrn_reflns_theta_min 3.418
_diffrn_standards_decay_% 0
_diffrn_standards_interval_count 0
_diffrn_standards_interval_time 0
_diffrn_standards_number 0
_exptl_absorpt_coefficient_mu 0.222
_exptl_absorpt_correction_T_max 1.00000
_exptl_absorpt_correction_T_min 0.75580
_exptl_absorpt_correction_type multi-scan
_exptl_absorpt_process_details
;
(CrysAlisPro; Agilent 2014)
;
_exptl_crystal_colour yellow
_exptl_crystal_density_diffrn 1.375
_exptl_crystal_description block
_exptl_crystal_F_000 696
_exptl_crystal_size_max 0.182
_exptl_crystal_size_mid 0.179
_exptl_crystal_size_min 0.114
_refine_diff_density_max 0.176
_refine_diff_density_min -0.188
_refine_ls_abs_structure_details
;
Flack <i>x</i> determined
using 863 quotients
[(<i>I</i>^+^)-(<i>I</i>^-^)]/[(<i>I</i>^+^)+(<i>I</i>^-^)]
(Parsons <i>et al.</i>,  2013)
;
_refine_ls_abs_structure_Flack 0.02(5)
_refine_ls_extinction_method none
_refine_ls_goodness_of_fit_ref 1.072
_refine_ls_hydrogen_treatment constr
_refine_ls_matrix_type full
_refine_ls_number_parameters 210
_refine_ls_number_reflns 3601
_refine_ls_number_restraints 0
_refine_ls_restrained_S_all 1.072
_refine_ls_R_factor_all 0.0697
_refine_ls_R_factor_gt 0.0477
_refine_ls_shift/su_max 0.000
_refine_ls_shift/su_mean 0.000
_refine_ls_structure_factor_coef Fsqd
_refine_ls_weighting_details 'w=1/[\s^2^(Fo^2^)+(0.0542P)^2^+0.2718P] where P=(Fo^2^+2Fc^2^)/3'
_refine_ls_weighting_scheme calc
_refine_ls_wR_factor_gt 0.1135
_refine_ls_wR_factor_ref 0.1297
_reflns_number_gt 2691
_reflns_number_total 3601
_reflns_threshold_expression 'I > 2\s(I)'
_cod_data_source_file hb4198sup1.cif
_cod_data_source_block I
_cod_database_code 1548669
_shelx_space_group_comment
;
The symmetry employed for this shelxl refinement is uniquely defined
by the following loop, which should always be used as a source of
symmetry information in preference to the above space-group names.
They are only intended as comments.
;
_shelx_estimated_absorpt_t_min 0.961
_shelx_estimated_absorpt_t_max 0.975
_shelxl_version_number .2013

loop_
_space_group_symop_operation_xyz
'x, y, z'
'-x+1/2, -y, z+1/2'
'x+1/2, -y+1/2, -z'
'-x, y+1/2, -z+1/2'

loop_
_atom_site_type_symbol
_atom_site_label
_atom_site_fract_x
_atom_site_fract_y
_atom_site_fract_z
_atom_site_U_iso_or_equiv
_atom_site_adp_type
_atom_site_calc_flag
_atom_site_occupancy
C C1 0.5357(7) -0.0268(2) 0.3815(2) 0.0505(8) Uani d 1
C C2 0.2323(7) -0.0349(3) 0.4602(2) 0.0648(11) Uani d 1
H H2 0.0977 -0.0579 0.4820 0.078 Uiso calc 1
C C3 0.3136(8) 0.0352(3) 0.4845(3) 0.0663(11) Uani d 1
H H3 0.2458 0.0657 0.5244 0.080 Uiso calc 1
C C4 0.8791(6) -0.0096(2) 0.2963(2) 0.0466(8) Uani d 1
C C5 1.0331(6) -0.0486(2) 0.2376(2) 0.0460(8) Uani d 1
C C6 0.9915(7) -0.1316(2) 0.2118(2) 0.0547(9) Uani d 1
C C7 1.1328(9) -0.2416(2) 0.1390(3) 0.0760(13) Uani d 1
H H7A 1.0872 -0.2732 0.1844 0.091 Uiso calc 1
H H7B 1.2855 -0.2607 0.1209 0.091 Uiso calc 1
C C8 0.9588(13) -0.2523(3) 0.0768(4) 0.113(2) Uani d 1
H H8A 0.8081 -0.2325 0.0942 0.170 Uiso calc 1
H H8B 0.9454 -0.3080 0.0642 0.170 Uiso calc 1
H H8C 1.0079 -0.2233 0.0308 0.170 Uiso calc 1
C C9 1.4593(6) 0.09900(19) 0.1852(2) 0.0441(7) Uani d 1
C C10 1.4866(7) 0.1794(2) 0.1996(2) 0.0570(9) Uani d 1
H H10 1.3856 0.2053 0.2346 0.068 Uiso calc 1
C C11 1.6640(7) 0.2217(2) 0.1622(3) 0.0595(10) Uani d 1
H H11 1.6807 0.2761 0.1718 0.071 Uiso calc 1
C C12 1.8173(6) 0.1838(2) 0.1106(2) 0.0576(10) Uani d 1
C C13 1.7886(7) 0.1027(2) 0.0987(2) 0.0582(10) Uani d 1
H H13 1.8923 0.0762 0.0651 0.070 Uiso calc 1
C C14 1.6118(6) 0.0601(2) 0.1349(2) 0.0506(8) Uani d 1
H H14 1.5954 0.0056 0.1256 0.061 Uiso calc 1
C C15 2.0080(7) 0.2309(3) 0.0683(3) 0.0792(13) Uani d 1
H H15A 2.1610 0.2117 0.0840 0.119 Uiso calc 1
H H15B 1.9941 0.2864 0.0817 0.119 Uiso calc 1
H H15C 1.9898 0.2245 0.0124 0.119 Uiso calc 1
N N1 0.3575(6) -0.07177(19) 0.40072(19) 0.0589(8) Uani d 1
N N2 0.6934(6) -0.05218(19) 0.32443(18) 0.0545(7) Uani d 1
H H2A 0.6717 -0.0991 0.3051 0.065 Uiso calc 1
N N3 1.2153(5) -0.01322(15) 0.20449(17) 0.0466(7) Uani d 1
N N4 1.2696(5) 0.05964(17) 0.22258(17) 0.0486(7) Uani d 1
H H4 1.1887 0.0843 0.2579 0.058 Uiso calc 1
O O1 0.9189(4) 0.05855(15) 0.32087(15) 0.0554(6) Uani d 1
O O2 0.8283(6) -0.17229(15) 0.2343(2) 0.0779(9) Uani d 1
O O3 1.1534(5) -0.15850(15) 0.16202(17) 0.0660(8) Uani d 1
S S1 0.5615(2) 0.06154(6) 0.43218(7) 0.0657(3) Uani d 1

loop_
_atom_site_aniso_label
_atom_site_aniso_U_11
_atom_site_aniso_U_22
_atom_site_aniso_U_33
_atom_site_aniso_U_12
_atom_site_aniso_U_13
_atom_site_aniso_U_23
C1 0.0535(19) 0.0531(18) 0.0449(19) 0.0073(18) 0.0004(17) 0.0047(16)
C2 0.057(2) 0.082(3) 0.055(2) 0.009(2) 0.0076(19) 0.004(2)
C3 0.069(2) 0.073(3) 0.057(2) 0.017(2) 0.012(2) -0.001(2)
C4 0.0492(19) 0.0473(18) 0.0432(19) 0.0053(15) -0.0005(16) 0.0061(16)
C5 0.0506(18) 0.0463(17) 0.0411(18) 0.0036(16) 0.0013(15) 0.0031(15)
C6 0.065(2) 0.0471(17) 0.052(2) 0.0013(18) 0.007(2) 0.0016(17)
C7 0.092(3) 0.049(2) 0.087(3) 0.004(2) 0.013(3) -0.014(2)
C8 0.154(5) 0.078(3) 0.109(4) -0.006(4) -0.015(5) -0.017(3)
C9 0.0419(16) 0.0476(16) 0.0427(18) 0.0029(15) -0.0039(15) 0.0034(15)
C10 0.056(2) 0.0488(18) 0.066(3) 0.0071(17) 0.001(2) -0.0044(18)
C11 0.056(2) 0.0474(19) 0.075(3) -0.0039(17) -0.002(2) 0.0031(19)
C12 0.0449(18) 0.073(2) 0.055(2) 0.0000(19) -0.0072(19) 0.010(2)
C13 0.048(2) 0.076(2) 0.051(2) 0.0026(19) 0.0016(18) -0.0035(19)
C14 0.0485(18) 0.0523(19) 0.051(2) 0.0036(17) -0.0027(16) -0.0048(18)
C15 0.060(2) 0.099(3) 0.078(3) -0.015(2) -0.001(2) 0.020(3)
N1 0.0590(18) 0.066(2) 0.0521(18) -0.0005(16) 0.0080(16) 0.0017(16)
N2 0.0598(17) 0.0491(15) 0.0545(18) 0.0006(15) 0.0110(15) -0.0029(14)
N3 0.0504(16) 0.0443(14) 0.0452(16) 0.0040(13) -0.0026(14) 0.0020(13)
N4 0.0494(15) 0.0457(14) 0.0508(17) 0.0036(14) 0.0051(13) -0.0029(14)
O1 0.0627(15) 0.0486(13) 0.0549(15) 0.0013(13) 0.0058(12) -0.0047(12)
O2 0.090(2) 0.0508(14) 0.094(2) -0.0145(15) 0.035(2) -0.0115(15)
O3 0.0793(18) 0.0462(13) 0.0725(19) -0.0003(13) 0.0211(16) -0.0099(13)
S1 0.0756(6) 0.0558(5) 0.0656(6) 0.0035(5) 0.0145(5) -0.0067(5)

loop_
_atom_type_symbol
_atom_type_description
_atom_type_scat_dispersion_real
_atom_type_scat_dispersion_imag
_atom_type_scat_source
C C 0.0033 0.0016 'International Tables Vol C Tables 4.2.6.8 and 6.1.1.4'
H H 0.0000 0.0000 'International Tables Vol C Tables 4.2.6.8 and 6.1.1.4'
N N 0.0061 0.0033 'International Tables Vol C Tables 4.2.6.8 and 6.1.1.4'
O O 0.0106 0.0060 'International Tables Vol C Tables 4.2.6.8 and 6.1.1.4'
S S 0.1246 0.1234 'International Tables Vol C Tables 4.2.6.8 and 6.1.1.4'

loop_
_geom_angle_atom_site_label_1
_geom_angle_atom_site_label_2
_geom_angle_atom_site_label_3
_geom_angle
N1 C1 N2 119.8(3)
N1 C1 S1 116.1(3)
N2 C1 S1 124.1(3)
C3 C2 N1 116.6(4)
C3 C2 H2 121.7
N1 C2 H2 121.7
C2 C3 S1 110.4(3)
C2 C3 H3 124.8
S1 C3 H3 124.8
O1 C4 N2 120.5(3)
O1 C4 C5 121.9(3)
N2 C4 C5 117.5(3)
N3 C5 C6 115.0(3)
N3 C5 C4 123.5(3)
C6 C5 C4 121.5(3)
O2 C6 O3 122.4(3)
O2 C6 C5 124.0(3)
O3 C6 C5 113.6(3)
O3 C7 C8 111.5(4)
O3 C7 H7A 109.3
C8 C7 H7A 109.3
O3 C7 H7B 109.3
C8 C7 H7B 109.3
H7A C7 H7B 108.0
C7 C8 H8A 109.5
C7 C8 H8B 109.5
H8A C8 H8B 109.5
C7 C8 H8C 109.5
H8A C8 H8C 109.5
H8B C8 H8C 109.5
C14 C9 C10 120.2(3)
C14 C9 N4 122.2(3)
C10 C9 N4 117.6(3)
C9 C10 C11 120.0(4)
C9 C10 H10 120.0
C11 C10 H10 120.0
C10 C11 C12 120.7(4)
C10 C11 H11 119.7
C12 C11 H11 119.7
C13 C12 C11 117.9(4)
C13 C12 C15 121.7(4)
C11 C12 C15 120.4(4)
C14 C13 C12 122.1(4)
C14 C13 H13 119.0
C12 C13 H13 119.0
C13 C14 C9 119.1(4)
C13 C14 H14 120.5
C9 C14 H14 120.5
C12 C15 H15A 109.5
C12 C15 H15B 109.5
H15A C15 H15B 109.5
C12 C15 H15C 109.5
H15A C15 H15C 109.5
H15B C15 H15C 109.5
C1 N1 C2 108.8(3)
C4 N2 C1 125.7(3)
C4 N2 H2A 117.1
C1 N2 H2A 117.1
N4 N3 C5 120.6(3)
N3 N4 C9 121.0(3)
N3 N4 H4 119.5
C9 N4 H4 119.5
C6 O3 C7 116.3(3)
C3 S1 C1 88.2(2)

loop_
_geom_bond_atom_site_label_1
_geom_bond_atom_site_label_2
_geom_bond_distance
C1 N1 1.299(5)
C1 N2 1.383(5)
C1 S1 1.718(4)
C2 C3 1.326(6)
C2 N1 1.378(5)
C2 H2 0.9300
C3 S1 1.717(4)
C3 H3 0.9300
C4 O1 1.236(4)
C4 N2 1.354(4)
C4 C5 1.476(5)
C5 N3 1.313(4)
C5 C6 1.475(5)
C6 O2 1.209(4)
C6 O3 1.325(4)
C7 O3 1.451(4)
C7 C8 1.454(7)
C7 H7A 0.9700
C7 H7B 0.9700
C8 H8A 0.9600
C8 H8B 0.9600
C8 H8C 0.9600
C9 C14 1.377(5)
C9 C10 1.378(5)
C9 N4 1.409(4)
C10 C11 1.381(5)
C10 H10 0.9300
C11 C12 1.385(6)
C11 H11 0.9300
C12 C13 1.382(5)
C12 C15 1.516(5)
C13 C14 1.373(5)
C13 H13 0.9300
C14 H14 0.9300
C15 H15A 0.9600
C15 H15B 0.9600
C15 H15C 0.9600
N2 H2A 0.8600
N3 N4 1.295(4)
N4 H4 0.8600

loop_
_geom_hbond_atom_site_label_D
_geom_hbond_atom_site_label_H
_geom_hbond_atom_site_label_A
_geom_hbond_site_symmetry_A
_geom_hbond_distance_DH
_geom_hbond_distance_HA
_geom_hbond_distance_DA
_geom_hbond_angle_DHA
N2 H2A O2 . 0.86 1.93 2.639(4) 139
N4 H4 O1 . 0.86 1.91 2.590(4) 135
C10 H10 O2 4_755 0.93 2.44 3.255(5) 147

loop_
_geom_torsion_atom_site_label_1
_geom_torsion_atom_site_label_2
_geom_torsion_atom_site_label_3
_geom_torsion_atom_site_label_4
_geom_torsion
N1 C2 C3 S1 0.5(5)
O1 C4 C5 N3 -3.2(5)
N2 C4 C5 N3 178.4(3)
O1 C4 C5 C6 176.7(3)
N2 C4 C5 C6 -1.7(5)
N3 C5 C6 O2 -177.8(4)
C4 C5 C6 O2 2.3(6)
N3 C5 C6 O3 3.3(5)
C4 C5 C6 O3 -176.6(3)
C14 C9 C10 C11 1.5(5)
N4 C9 C10 C11 -177.5(3)
C9 C10 C11 C12 -0.6(6)
C10 C11 C12 C13 -0.8(6)
C10 C11 C12 C15 178.6(4)
C11 C12 C13 C14 1.4(6)
C15 C12 C13 C14 -178.0(4)
C12 C13 C14 C9 -0.5(5)
C10 C9 C14 C13 -0.9(5)
N4 C9 C14 C13 178.0(3)
N2 C1 N1 C2 178.0(3)
S1 C1 N1 C2 -0.6(4)
C3 C2 N1 C1 0.0(5)
O1 C4 N2 C1 -0.9(5)
C5 C4 N2 C1 177.6(3)
N1 C1 N2 C4 176.6(3)
S1 C1 N2 C4 -4.9(5)
C6 C5 N3 N4 -179.8(3)
C4 C5 N3 N4 0.1(5)
C5 N3 N4 C9 -177.6(3)
C14 C9 N4 N3 -7.5(5)
C10 C9 N4 N3 171.5(3)
O2 C6 O3 C7 -3.4(6)
C5 C6 O3 C7 175.5(3)
C8 C7 O3 C6 81.4(5)
C2 C3 S1 C1 -0.7(3)
N1 C1 S1 C3 0.8(3)
N2 C1 S1 C3 -177.8(3)

_cod_database_fobs_code 1548669
